data_2209482
loop_
_publ_author_name
'Zhang, Hui'
'Wu, Yan-Mei'
'Fang, Liang'

_publ_section_title
;
 <i>catena</i>-Poly[imidazolium
 [[diaquadichloromanganese(II)]-\m-chloro]]
;
_journal_coeditor_code ER2003
_journal_issue 7
_journal_name_full 'Acta Crystallographica Section E'
_journal_page_first m1459
_journal_page_last m1461
_journal_paper_doi 10.1107/S1600536806019519
_journal_volume 62
_journal_year 2006
_chemical_formula_iupac '(C3 H5 N2) [Mn Cl3 (H2 O)2]'
_chemical_formula_moiety 'C3 H5 N2 +, Cl3 H4 Mn O2 -'
_chemical_formula_sum 'C3 H9 Cl3 Mn N2 O2'
_chemical_formula_weight 266.41
_chemical_name_systematic
;
catena-Poly[imidazolium [[diaquadichloromanganese(II)]-\m-chloro]]
;
_space_group_IT_number 29
_symmetry_cell_setting orthorhombic
_symmetry_space_group_name_Hall 'P 2c -2ac'
_symmetry_space_group_name_H-M 'P c a 21'
_atom_sites_solution_hydrogens geom
_atom_sites_solution_primary direct
_atom_sites_solution_secondary difmap
_audit_creation_method SHELXL-97
_cell_angle_alpha 90.00
_cell_angle_beta 90.00
_cell_angle_gamma 90.00
_cell_formula_units_Z 4
_cell_length_a 11.623(6)
_cell_length_b 9.354(5)
_cell_length_c 9.114(5)
_cell_measurement_reflns_used 12930
_cell_measurement_temperature 293(2)
_cell_measurement_theta_max 28.30
_cell_measurement_theta_min 2.80
_cell_volume 990.9(9)
_computing_cell_refinement 'SAINT (Bruker, 1998)'
_computing_data_collection 'SMART (Bruker, 1998)'
_computing_data_reduction SAINT
_computing_molecular_graphics 'ORTEP-3 (Farrugia, 1997) and DIAMOND (Brandenburg & Berndt, 1999)'
_computing_publication_material SHELXTL
_computing_structure_refinement SHELXTL
_computing_structure_solution 'SHELXTL (Sheldrick, 1997)'
_diffrn_ambient_temperature 293(2)
_diffrn_detector_area_resol_mean 10
_diffrn_measured_fraction_theta_full 0.999
_diffrn_measured_fraction_theta_max 0.999
_diffrn_measurement_device_type 'Bruker APEX CCD'
_diffrn_measurement_method \w
_diffrn_radiation_monochromator graphite
_diffrn_radiation_source 'fine-focus sealed tube'
_diffrn_radiation_type MoK\a
_diffrn_radiation_wavelength 0.71073
_diffrn_reflns_av_R_equivalents 0.0530
_diffrn_reflns_av_sigmaI/netI 0.0312
_diffrn_reflns_limit_h_max 15
_diffrn_reflns_limit_h_min -15
_diffrn_reflns_limit_k_max 12
_diffrn_reflns_limit_k_min -12
_diffrn_reflns_limit_l_max 12
_diffrn_reflns_limit_l_min -12
_diffrn_reflns_number 12930
_diffrn_reflns_theta_full 28.30
_diffrn_reflns_theta_max 28.30
_diffrn_reflns_theta_min 2.80
_diffrn_standards_number 0
_exptl_absorpt_coefficient_mu 2.099
_exptl_absorpt_correction_T_max 0.54
_exptl_absorpt_correction_T_min 0.46
_exptl_absorpt_correction_type multi-scan
_exptl_absorpt_process_details '(SADABS; Sheldrick, 2002)'
_exptl_crystal_colour pink
_exptl_crystal_density_diffrn 1.786
_exptl_crystal_density_method 'not measured'
_exptl_crystal_description block
_exptl_crystal_F_000 532
_exptl_crystal_size_max 0.52
_exptl_crystal_size_mid 0.31
_exptl_crystal_size_min 0.29
_refine_diff_density_max 0.184
_refine_diff_density_min -0.259
_refine_ls_abs_structure_details 'Flack (1983)'
_refine_ls_abs_structure_Flack 0.11(2)
_refine_ls_extinction_coef 0.0316(9)
_refine_ls_extinction_expression Fc^*^=kFc[1+0.001xFc^2^\l^3^/sin(2\q)]^-1/4^
_refine_ls_extinction_method SHELXTL
_refine_ls_goodness_of_fit_ref 1.006
_refine_ls_hydrogen_treatment constr
_refine_ls_matrix_type full
_refine_ls_number_parameters 101
_refine_ls_number_reflns 2471
_refine_ls_number_restraints 1
_refine_ls_restrained_S_all 1.006
_refine_ls_R_factor_all 0.0209
_refine_ls_R_factor_gt 0.0192
_refine_ls_shift/su_max 0.001
_refine_ls_shift/su_mean 0.000
_refine_ls_structure_factor_coef Fsqd
_refine_ls_weighting_details 'calc w=1/[\s^2^(Fo^2^)+(0.0206P)^2^] where P=(Fo^2^+2Fc^2^)/3'
_refine_ls_weighting_scheme calc
_refine_ls_wR_factor_gt 0.0455
_refine_ls_wR_factor_ref 0.0459
_reflns_number_gt 2301
_reflns_number_total 2471
_reflns_threshold_expression I>2\s(I)
_cod_data_source_file er2003.cif
_cod_data_source_block I
_cod_original_formula_sum 'C3 H9 Cl3 Mn N2 O2 '
_cod_database_code 2209482
_cod_database_fobs_code 2209482

loop_
_symmetry_equiv_pos_as_xyz
'x, y, z'
'-x, -y, z+1/2'
'-x+1/2, y, z+1/2'
'x+1/2, -y, z'

loop_
_atom_site_type_symbol
_atom_site_label
_atom_site_fract_x
_atom_site_fract_y
_atom_site_fract_z
_atom_site_U_iso_or_equiv
_atom_site_adp_type
_atom_site_calc_flag
_atom_site_refinement_flags
_atom_site_occupancy
Mn Mn1 1.00132(3) 0.52085(2) 0.81899(9) 0.02488(7) Uani d . 1
Cl Cl1 1.14308(4) 0.70861(5) 0.90514(4) 0.03001(13) Uani d . 1
Cl Cl2 0.86208(4) 0.70588(6) 0.73388(5) 0.03206(14) Uani d . 1
Cl Cl3 0.90114(3) 0.49452(6) 1.06851(13) 0.02782(9) Uani d . 1
O O1 1.12376(11) 0.35548(15) 0.8922(2) 0.0323(4) Uani d . 1
H H1W 1.1818 0.3429 0.8384 0.039 Uiso d R 1
H H2W 1.1423 0.3577 0.9810 0.039 Uiso d R 1
O O2 0.88559(11) 0.34706(16) 0.7476(2) 0.0362(4) Uani d . 1
H H3W 0.8803 0.3418 0.6576 0.043 Uiso d R 1
H H4W 0.8189 0.3588 0.7820 0.043 Uiso d R 1
N N1 0.04597(18) 1.05711(19) 0.4860(3) 0.0635(6) Uani d . 1
H H1 0.0032 1.1175 0.4404 0.076 Uiso d R 1
N N2 0.11330(18) 0.86404(19) 0.5643(4) 0.0565(6) Uani d . 1
H H2 0.1232 0.7742 0.5797 0.068 Uiso d R 1
C C3 0.0350(2) 0.9175(2) 0.4813(3) 0.0551(6) Uani d . 1
H H3 -0.0194 0.8666 0.4277 0.066 Uiso calc R 1
C C4 0.1351(2) 1.0902(3) 0.5739(4) 0.0605(8) Uani d . 1
H H4 0.1620 1.1814 0.5958 0.073 Uiso calc R 1
C C5 0.1770(2) 0.9677(3) 0.6232(4) 0.0647(7) Uani d . 1
H H5 0.2389 0.9562 0.6866 0.078 Uiso calc R 1

loop_
_atom_site_aniso_label
_atom_site_aniso_U_11
_atom_site_aniso_U_22
_atom_site_aniso_U_33
_atom_site_aniso_U_12
_atom_site_aniso_U_13
_atom_site_aniso_U_23
Mn1 0.02490(11) 0.02828(12) 0.02147(11) -0.00061(14) -0.00049(7) -0.0010(3)
Cl1 0.0266(2) 0.0337(3) 0.0297(3) -0.00320(19) -0.0016(2) -0.0016(3)
Cl2 0.0268(2) 0.0410(3) 0.0284(3) 0.0057(2) -0.0011(2) 0.0016(3)
Cl3 0.02809(17) 0.03633(18) 0.01904(14) 0.0005(3) -0.0001(3) -0.00029(14)
O1 0.0309(7) 0.0418(8) 0.0241(9) 0.0068(6) 0.0026(7) 0.0037(8)
O2 0.0358(8) 0.0457(8) 0.0271(10) -0.0117(7) 0.0063(8) -0.0058(9)
N1 0.0752(14) 0.0359(9) 0.0793(15) 0.0040(10) -0.0252(13) 0.0165(11)
N2 0.0659(13) 0.0298(9) 0.0737(15) 0.0071(9) -0.0003(12) 0.0134(11)
C3 0.0612(14) 0.0398(12) 0.0643(14) -0.0125(10) -0.0101(13) 0.0031(12)
C4 0.0716(17) 0.0419(13) 0.0680(19) -0.0176(11) -0.0156(15) 0.0036(16)
C5 0.0557(14) 0.0643(15) 0.0742(19) -0.0057(13) -0.0225(14) 0.0159(14)

loop_
_atom_type_symbol
_atom_type_description
_atom_type_scat_dispersion_real
_atom_type_scat_dispersion_imag
_atom_type_scat_source
C C 0.0033 0.0016 'International Tables Vol C Tables 4.2.6.8 and 6.1.1.4'
H H 0.0000 0.0000 'International Tables Vol C Tables 4.2.6.8 and 6.1.1.4'
Cl Cl 0.1484 0.1585 'International Tables Vol C Tables 4.2.6.8 and 6.1.1.4'
Mn Mn 0.3368 0.7283 'International Tables Vol C Tables 4.2.6.8 and 6.1.1.4'
N N 0.0061 0.0033 'International Tables Vol C Tables 4.2.6.8 and 6.1.1.4'
O O 0.0106 0.0060 'International Tables Vol C Tables 4.2.6.8 and 6.1.1.4'

loop_
_geom_angle_atom_site_label_1
_geom_angle_atom_site_label_2
_geom_angle_atom_site_label_3
_geom_angle_site_symmetry_1
_geom_angle_site_symmetry_3
_geom_angle
_geom_angle_publ_flag
O1 Mn1 O2 . . 88.05(6) yes
O1 Mn1 Cl2 . . 179.33(6) yes
O2 Mn1 Cl2 . . 91.38(6) yes
O1 Mn1 Cl1 . . 88.44(6) yes
O2 Mn1 Cl1 . . 176.48(5) yes
Cl2 Mn1 Cl1 . . 92.14(4) yes
O1 Mn1 Cl3 . 2_764 86.83(6) yes
O2 Mn1 Cl3 . 2_764 88.03(6) yes
Cl2 Mn1 Cl3 . 2_764 92.82(4) yes
Cl1 Mn1 Cl3 . 2_764 91.57(3) yes
O1 Mn1 Cl3 . . 87.55(6) yes
O2 Mn1 Cl3 . . 85.07(6) yes
Cl2 Mn1 Cl3 . . 92.74(4) yes
Cl1 Mn1 Cl3 . . 94.99(4) yes
Cl3 Mn1 Cl3 2_764 . 171.238(11) yes
Mn1 Cl3 Mn1 2_765 . 126.60(4) yes
Mn1 O1 H1W . . 116.0 ?
Mn1 O1 H2W . . 116.2 ?
H1W O1 H2W . . 111.2 ?
Mn1 O2 H3W . . 112.5 ?
Mn1 O2 H4W . . 110.8 ?
H3W O2 H4W . . 108.0 ?
C3 N1 C4 . . 108.8(2) ?
C3 N1 H1 . . 125.6 ?
C4 N1 H1 . . 125.6 ?
C3 N2 C5 . . 110.3(2) ?
C3 N2 H2 . . 124.8 ?
C5 N2 H2 . . 124.8 ?
N2 C3 N1 . . 107.4(2) ?
N2 C3 H3 . . 126.3 ?
N1 C3 H3 . . 126.3 ?
C5 C4 N1 . . 106.6(2) ?
C5 C4 H4 . . 126.7 ?
N1 C4 H4 . . 126.7 ?
C4 C5 N2 . . 106.8(3) ?
C4 C5 H5 . . 126.6 ?
N2 C5 H5 . . 126.6 ?

loop_
_geom_bond_atom_site_label_1
_geom_bond_atom_site_label_2
_geom_bond_site_symmetry_2
_geom_bond_distance
_geom_bond_publ_flag
Mn1 O1 . 2.2055(16) yes
Mn1 O2 . 2.2080(17) yes
Mn1 Cl2 . 2.4932(11) yes
Mn1 Cl1 . 2.5331(10) yes
Mn1 Cl3 2_764 2.5530(15) yes
Mn1 Cl3 . 2.5668(15) yes
O1 H1W . 0.8424 ?
O1 H2W . 0.8375 ?
O2 H3W . 0.8236 ?
O2 H4W . 0.8427 ?
N1 C3 . 1.313(3) ?
N1 C4 . 1.345(4) ?
N1 H1 . 0.8600 ?
N2 C3 . 1.284(3) ?
N2 C5 . 1.333(3) ?
N2 H2 . 0.8601 ?
C3 H3 . 0.9300 ?
C4 C5 . 1.324(4) ?
C4 H4 . 0.9300 ?
C5 H5 . 0.9300 ?

loop_
_geom_hbond_atom_site_label_D
_geom_hbond_atom_site_label_H
_geom_hbond_atom_site_label_A
_geom_hbond_site_symmetry_A
_geom_hbond_distance_DH
_geom_hbond_distance_HA
_geom_hbond_distance_DA
_geom_hbond_angle_DHA
_geom_hbond_publ_flag
O1 H1W Cl2 4_565 0.84 2.35 3.176(2) 168 yes
O1 H2W Cl2 2_765 0.84 2.38 3.170(3) 158 yes
O2 H3W Cl1 2_764 0.82 2.36 3.182(3) 172 yes
O2 H4W Cl1 4_465 0.84 2.42 3.206(2) 156 yes
N1 H1 Cl1 2_674 0.86 2.37 3.190(2) 158 yes
N2 H2 Cl3 2_664 0.86 2.53 3.358(3) 162 yes
